data_4064973
loop_
_publ_author_name
'Albahily, Khalid'
'Shaikh, Yacoob'
'Ahmed, Zeeshan'
'Korobkov, Ilia'
'Gambarotta, Sandro'
'Duchateau, Robbert'

_publ_section_title
;
 Isolation of a Self-Activating Ethylene Trimerization Catalyst of a
 Cr-SNS System
;
_journal_issue 15
_journal_name_full Organometallics
_journal_page_first 4159
_journal_paper_doi 10.1021/om2004699
_journal_volume 30
_journal_year 2011
_chemical_formula_sum 'C22 H46 Al2 Cl2 Cr N S2'
_chemical_formula_weight 565.58
_chemical_name_systematic
;

 ?

;
_space_group_IT_number 2
_symmetry_cell_setting triclinic
_symmetry_space_group_name_Hall '-P 1'
_symmetry_space_group_name_H-M 'P -1'
_atom_sites_solution_hydrogens geom
_atom_sites_solution_primary direct
_atom_sites_solution_secondary difmap
_audit_creation_method SHELXL-97
_cell_angle_alpha 112.897(2)
_cell_angle_beta 100.925(2)
_cell_angle_gamma 90.513(2)
_cell_formula_units_Z 4
_cell_length_a 9.2413(11)
_cell_length_b 18.245(2)
_cell_length_c 21.310(3)
_cell_measurement_reflns_used 9181
_cell_measurement_temperature 211(2)
_cell_measurement_theta_max 24.70
_cell_measurement_theta_min 2.23
_cell_volume 3236.3(7)
_computing_cell_refinement 'SMART, Bruker (2003)'
_computing_data_collection 'SMART, Bruker (2003)'
_computing_data_reduction 'XPREP, Bruker (2003)'
_computing_molecular_graphics 'SHELXTL, Bruker (2004)'
_computing_publication_material 'SHELXTL, Bruker (2004)'
_computing_structure_refinement 'SHELXL-97 (Sheldrick, 1997)'
_computing_structure_solution 'SHELXS-97 (Sheldrick, 1990)'
_diffrn_ambient_temperature 211(2)
_diffrn_measured_fraction_theta_full 0.977
_diffrn_measured_fraction_theta_max 0.977
_diffrn_measurement_device_type 'CCD area detector'
_diffrn_measurement_method 'phi and omega scans'
_diffrn_radiation_monochromator graphite
_diffrn_radiation_source 'fine-focus sealed tube'
_diffrn_radiation_type MoK\a
_diffrn_radiation_wavelength 0.71073
_diffrn_reflns_av_R_equivalents 0.0495
_diffrn_reflns_av_sigmaI/netI 0.0604
_diffrn_reflns_limit_h_max 10
_diffrn_reflns_limit_h_min -10
_diffrn_reflns_limit_k_max 21
_diffrn_reflns_limit_k_min -21
_diffrn_reflns_limit_l_max 25
_diffrn_reflns_limit_l_min -25
_diffrn_reflns_number 31841
_diffrn_reflns_theta_full 24.85
_diffrn_reflns_theta_max 24.85
_diffrn_reflns_theta_min 1.91
_diffrn_standards_decay_% <1
_exptl_absorpt_coefficient_mu 0.712
_exptl_absorpt_correction_T_max 0.9258
_exptl_absorpt_correction_T_min 0.8534
_exptl_absorpt_correction_type multi-scan
_exptl_absorpt_process_details 'SADABS, Bruker (2003)'
_exptl_crystal_colour green
_exptl_crystal_density_diffrn 1.161
_exptl_crystal_density_meas ?
_exptl_crystal_density_method 'not measured'
_exptl_crystal_description block
_exptl_crystal_F_000 1204
_exptl_crystal_size_max 0.23
_exptl_crystal_size_mid 0.21
_exptl_crystal_size_min 0.11
_refine_diff_density_max 1.133
_refine_diff_density_min -0.367
_refine_diff_density_rms 0.098
_refine_ls_extinction_method none
_refine_ls_goodness_of_fit_ref 1.022
_refine_ls_hydrogen_treatment constr
_refine_ls_matrix_type full
_refine_ls_number_parameters 541
_refine_ls_number_reflns 10940
_refine_ls_number_restraints 0
_refine_ls_restrained_S_all 1.022
_refine_ls_R_factor_all 0.1033
_refine_ls_R_factor_gt 0.0700
_refine_ls_shift/su_max 0.001
_refine_ls_shift/su_mean 0.000
_refine_ls_structure_factor_coef Fsqd
_refine_ls_weighting_details 'calc w=1/[\s^2^(Fo^2^)+(0.1056P)^2^+7.2898P] where P=(Fo^2^+2Fc^2^)/3'
_refine_ls_weighting_scheme calc
_refine_ls_wR_factor_gt 0.1847
_refine_ls_wR_factor_ref 0.2055
_reflns_number_gt 7620
_reflns_number_total 10940
_reflns_threshold_expression >2sigma(I)
_cod_data_source_file om2004699_si_001.cif
_cod_data_source_block sg3967
_cod_depositor_comments
;
The following automatic conversions were performed:

'_symmetry_cell_setting' value 'Triclinic' changed to 'triclinic'
according to /home/saulius/struct/CIF-dictionaries/cif_core.dic
dictionary named 'cif_core.dic' version 2.4.1 from 2010-06-29.

Automatic conversion script
Id: cif_fix_values 1715 2011-07-08 13:25:40Z adriana 

The following automatic conversions were performed:

'_exptl_crystal_density_meas' value 'n/a' was changed to '?' - the
value is perceived as not measured.

Automatic conversion script
Id: cif_fix_values 3008 2015-01-20 13:52:24Z robertas 
;
_cod_original_cell_volume 3236.4(7)
_cod_original_sg_symbol_H-M P-1
_cod_database_code 4064973

loop_
_symmetry_equiv_pos_as_xyz
'x, y, z'
'-x, -y, -z'

loop_
_atom_site_label
_atom_site_type_symbol
_atom_site_fract_x
_atom_site_fract_y
_atom_site_fract_z
_atom_site_U_iso_or_equiv
_atom_site_adp_type
_atom_site_occupancy
_atom_site_symmetry_multiplicity
_atom_site_calc_flag
_atom_site_refinement_flags
Cr1 Cr 0.52021(9) 0.36633(5) 0.27737(4) 0.0321(2) Uani 1 1 d .
Cr2 Cr 0.25607(9) 0.85706(5) 0.28352(4) 0.0331(2) Uani 1 1 d .
Al1 Al 0.5464(2) 0.46080(12) 0.09894(10) 0.0491(5) Uani 1 1 d .
Al2 Al 0.8815(2) 0.31136(14) 0.39487(12) 0.0589(6) Uani 1 1 d .
Al3 Al 0.1032(3) 0.92446(14) 0.09483(11) 0.0615(6) Uani 1 1 d .
Al4 Al 0.0310(2) 0.82871(12) 0.42747(10) 0.0480(5) Uani 1 1 d .
Cl1 Cl 0.58653(16) 0.42745(8) 0.19672(7) 0.0396(3) Uani 1 1 d .
Cl2 Cl 0.77094(15) 0.34622(10) 0.29996(8) 0.0472(4) Uani 1 1 d .
Cl4 Cl 0.09742(16) 0.89920(9) 0.19470(7) 0.0425(3) Uani 1 1 d .
Cl5 Cl 0.04107(15) 0.85578(9) 0.32681(8) 0.0437(4) Uani 1 1 d .
N1 N 0.3032(5) 0.3891(3) 0.2532(2) 0.0361(10) Uani 1 1 d .
N2 N 0.4369(5) 0.8598(3) 0.2396(3) 0.0422(12) Uani 1 1 d .
S1 S 0.41951(18) 0.23907(9) 0.18234(9) 0.0488(4) Uani 1 1 d .
S2 S 0.53005(16) 0.48996(9) 0.37972(7) 0.0407(3) Uani 1 1 d .
S3 S 0.24146(17) 0.71739(9) 0.20233(8) 0.0429(4) Uani 1 1 d .
S4 S 0.36492(17) 0.98711(9) 0.36846(8) 0.0442(4) Uani 1 1 d .
C1 C 0.2211(6) 0.3471(4) 0.1885(3) 0.0468(15) Uani 1 1 d .
C2 C 0.0730(7) 0.3622(4) 0.1715(4) 0.0577(18) Uani 1 1 d .
H2A H 0.0153 0.3324 0.1269 0.069 Uiso 1 1 calc R
C3 C 0.0125(7) 0.4210(5) 0.2203(4) 0.0625(19) Uani 1 1 d .
H3A H -0.0853 0.4329 0.2090 0.075 Uiso 1 1 calc R
C4 C 0.0974(7) 0.4612(4) 0.2853(4) 0.0556(17) Uani 1 1 d .
H4A H 0.0570 0.5004 0.3195 0.067 Uiso 1 1 calc R
C5 C 0.2415(6) 0.4450(3) 0.3012(3) 0.0400(13) Uani 1 1 d .
C6 C 0.2925(7) 0.2865(4) 0.1371(3) 0.0551(17) Uani 1 1 d .
H6A H 0.3463 0.3120 0.1145 0.066 Uiso 1 1 calc R
H6B H 0.2171 0.2463 0.1012 0.066 Uiso 1 1 calc R
C7 C 0.5290(9) 0.1796(4) 0.1169(4) 0.0634(19) Uani 1 1 d .
C8 C 0.6266(11) 0.2316(5) 0.0985(5) 0.084(3) Uani 1 1 d .
H8A H 0.6810 0.1981 0.0649 0.126 Uiso 1 1 calc R
H8B H 0.6958 0.2665 0.1402 0.126 Uiso 1 1 calc R
H8C H 0.5660 0.2636 0.0787 0.126 Uiso 1 1 calc R
C9 C 0.4178(11) 0.1246(5) 0.0526(4) 0.084(3) Uani 1 1 d .
H9A H 0.4701 0.0924 0.0174 0.127 Uiso 1 1 calc R
H9B H 0.3529 0.1564 0.0343 0.127 Uiso 1 1 calc R
H9C H 0.3595 0.0899 0.0651 0.127 Uiso 1 1 calc R
C10 C 0.6195(10) 0.1333(5) 0.1540(5) 0.089(3) Uani 1 1 d .
H10A H 0.6813 0.1000 0.1243 0.133 Uiso 1 1 calc R
H10B H 0.5533 0.0999 0.1643 0.133 Uiso 1 1 calc R
H10C H 0.6815 0.1705 0.1971 0.133 Uiso 1 1 calc R
C11 C 0.3332(7) 0.4840(4) 0.3741(3) 0.0493(15) Uani 1 1 d .
H11A H 0.3101 0.4541 0.4010 0.059 Uiso 1 1 calc R
H11B H 0.3041 0.5382 0.3959 0.059 Uiso 1 1 calc R
C12 C 0.5716(7) 0.5884(4) 0.3762(3) 0.0475(15) Uani 1 1 d .
C13 C 0.7323(8) 0.5861(4) 0.3669(4) 0.0634(19) Uani 1 1 d .
H13A H 0.7641 0.6353 0.3640 0.095 Uiso 1 1 calc R
H13B H 0.7391 0.5412 0.3245 0.095 Uiso 1 1 calc R
H13C H 0.7954 0.5805 0.4064 0.095 Uiso 1 1 calc R
C14 C 0.5602(10) 0.6516(4) 0.4467(4) 0.073(2) Uani 1 1 d .
H14A H 0.5807 0.7042 0.4475 0.110 Uiso 1 1 calc R
H14B H 0.6315 0.6443 0.4830 0.110 Uiso 1 1 calc R
H14C H 0.4611 0.6466 0.4544 0.110 Uiso 1 1 calc R
C15 C 0.4685(8) 0.6003(4) 0.3181(4) 0.0586(18) Uani 1 1 d .
H15A H 0.4953 0.6518 0.3181 0.088 Uiso 1 1 calc R
H15B H 0.3677 0.5983 0.3246 0.088 Uiso 1 1 calc R
H15C H 0.4759 0.5583 0.2739 0.088 Uiso 1 1 calc R
C16 C 0.4711(7) 0.3137(4) 0.3420(4) 0.0492(15) Uani 1 1 d .
H16A H 0.5136 0.3481 0.3901 0.074 Uiso 1 1 calc R
H16B H 0.5121 0.2625 0.3303 0.074 Uiso 1 1 calc R
H16C H 0.3645 0.3059 0.3360 0.074 Uiso 1 1 calc R
C17 C 0.3513(9) 0.4056(5) 0.0414(4) 0.072(2) Uani 1 1 d .
H17A H 0.3291 0.4176 0.0002 0.108 Uiso 1 1 calc R
H17B H 0.2754 0.4239 0.0683 0.108 Uiso 1 1 calc R
H17C H 0.3541 0.3484 0.0275 0.108 Uiso 1 1 calc R
C18 C 0.7182(9) 0.4165(5) 0.0561(4) 0.0613(19) Uani 1 1 d .
H18A H 0.7142 0.4266 0.0144 0.092 Uiso 1 1 calc R
H18B H 0.7139 0.3594 0.0440 0.092 Uiso 1 1 calc R
H18C H 0.8099 0.4420 0.0891 0.092 Uiso 1 1 calc R
C19 C 0.5580(9) 0.5771(4) 0.1406(4) 0.067(2) Uani 1 1 d .
H19A H 0.5422 0.5972 0.1041 0.100 Uiso 1 1 calc R
H19B H 0.6549 0.5979 0.1704 0.100 Uiso 1 1 calc R
H19C H 0.4825 0.5941 0.1680 0.100 Uiso 1 1 calc R
C20 C 0.7953(8) 0.2013(5) 0.3679(6) 0.086(3) Uani 1 1 d .
H20A H 0.8349 0.1825 0.4040 0.130 Uiso 1 1 calc R
H20B H 0.8202 0.1666 0.3244 0.130 Uiso 1 1 calc R
H20C H 0.6886 0.2006 0.3622 0.130 Uiso 1 1 calc R
C21 C 1.0868(8) 0.3201(6) 0.3870(5) 0.085(3) Uani 1 1 d .
H21A H 1.1499 0.3074 0.4225 0.127 Uiso 1 1 calc R
H21B H 1.1149 0.3743 0.3932 0.127 Uiso 1 1 calc R
H21C H 1.0977 0.2832 0.3413 0.127 Uiso 1 1 calc R
C22 C 0.8304(12) 0.3981(7) 0.4759(5) 0.100(3) Uani 1 1 d .
H22A H 0.8701 0.3898 0.5179 0.150 Uiso 1 1 calc R
H22B H 0.7236 0.3979 0.4696 0.150 Uiso 1 1 calc R
H22C H 0.8724 0.4490 0.4800 0.150 Uiso 1 1 calc R
C23 C 0.4437(7) 0.8040(3) 0.1764(3) 0.0452(14) Uani 1 1 d .
C24 C 0.5634(9) 0.8029(5) 0.1467(5) 0.072(2) Uani 1 1 d .
H24A H 0.5673 0.7626 0.1032 0.086 Uiso 1 1 calc R
C25 C 0.6785(9) 0.8625(6) 0.1825(6) 0.087(3) Uani 1 1 d .
H25A H 0.7611 0.8638 0.1630 0.105 Uiso 1 1 calc R
C26 C 0.6710(8) 0.9197(5) 0.2463(5) 0.070(2) Uani 1 1 d .
H26A H 0.7475 0.9610 0.2704 0.084 Uiso 1 1 calc R
C27 C 0.5514(7) 0.9163(4) 0.2752(4) 0.0521(16) Uani 1 1 d .
C28 C 0.3111(8) 0.7429(4) 0.1388(3) 0.0515(16) Uani 1 1 d .
H28A H 0.3401 0.6951 0.1040 0.062 Uiso 1 1 calc R
H28B H 0.2340 0.7651 0.1148 0.062 Uiso 1 1 calc R
C29 C 0.0621(8) 0.6560(4) 0.1555(3) 0.0547(17) Uani 1 1 d .
C30 C 0.0890(12) 0.5862(6) 0.0930(5) 0.115(4) Uani 1 1 d .
H30A H -0.0033 0.5533 0.0680 0.172 Uiso 1 1 calc R
H30B H 0.1602 0.5546 0.1082 0.172 Uiso 1 1 calc R
H30C H 0.1274 0.6056 0.0624 0.172 Uiso 1 1 calc R
C31 C 0.0166(9) 0.6285(5) 0.2077(4) 0.073(2) Uani 1 1 d .
H31A H -0.0770 0.5958 0.1870 0.110 Uiso 1 1 calc R
H31B H 0.0059 0.6747 0.2486 0.110 Uiso 1 1 calc R
H31C H 0.0917 0.5975 0.2210 0.110 Uiso 1 1 calc R
C32 C -0.0562(8) 0.7046(5) 0.1353(5) 0.076(2) Uani 1 1 d .
H32A H -0.1476 0.6706 0.1113 0.114 Uiso 1 1 calc R
H32B H -0.0242 0.7264 0.1047 0.114 Uiso 1 1 calc R
H32C H -0.0723 0.7480 0.1769 0.114 Uiso 1 1 calc R
C33 C 0.5484(7) 0.9729(4) 0.3486(4) 0.0566(17) Uani 1 1 d .
H33A H 0.5963 1.0250 0.3571 0.068 Uiso 1 1 calc R
H33B H 0.6074 0.9530 0.3810 0.068 Uiso 1 1 calc R
C34 C 0.3156(7) 1.0801(3) 0.3560(3) 0.0472(15) Uani 1 1 d .
C35 C 0.3471(9) 1.0801(4) 0.2881(4) 0.0600(18) Uani 1 1 d .
H35A H 0.3198 1.1295 0.2840 0.090 Uiso 1 1 calc R
H35B H 0.2898 1.0352 0.2490 0.090 Uiso 1 1 calc R
H35C H 0.4517 1.0757 0.2883 0.090 Uiso 1 1 calc R
C36 C 0.1503(8) 1.0819(4) 0.3574(4) 0.0633(19) Uani 1 1 d .
H36A H 0.1146 1.1291 0.3514 0.095 Uiso 1 1 calc R
H36B H 0.1359 1.0833 0.4018 0.095 Uiso 1 1 calc R
H36C H 0.0959 1.0345 0.3200 0.095 Uiso 1 1 calc R
C37 C 0.4055(9) 1.1488(4) 0.4189(4) 0.0627(19) Uani 1 1 d .
H37A H 0.3836 1.1990 0.4151 0.094 Uiso 1 1 calc R
H37B H 0.5101 1.1425 0.4208 0.094 Uiso 1 1 calc R
H37C H 0.3800 1.1487 0.4610 0.094 Uiso 1 1 calc R
C38 C 0.3822(7) 0.8195(4) 0.3558(4) 0.0517(16) Uani 1 1 d .
H38A H 0.4822 0.8139 0.3478 0.078 Uiso 1 1 calc R
H38B H 0.3383 0.7685 0.3507 0.078 Uiso 1 1 calc R
H38C H 0.3848 0.8588 0.4026 0.078 Uiso 1 1 calc R
C39 C 0.3145(11) 0.9383(6) 0.0937(4) 0.093(3) Uani 1 1 d .
H39A H 0.3238 0.9490 0.0534 0.139 Uiso 1 1 calc R
H39B H 0.3604 0.8899 0.0914 0.139 Uiso 1 1 calc R
H39C H 0.3633 0.9828 0.1359 0.139 Uiso 1 1 calc R
C40 C 0.0095(11) 0.8213(6) 0.0161(4) 0.092(3) Uani 1 1 d .
H40A H 0.0065 0.8256 -0.0281 0.138 Uiso 1 1 calc R
H40B H -0.0904 0.8107 0.0204 0.138 Uiso 1 1 calc R
H40C H 0.0674 0.7778 0.0180 0.138 Uiso 1 1 calc R
C41 C -0.004(2) 1.0177(9) 0.1106(7) 0.184(8) Uani 1 1 d .
H41A H -0.0088 1.0337 0.0719 0.276 Uiso 1 1 calc R
H41B H 0.0466 1.0609 0.1533 0.276 Uiso 1 1 calc R
H41C H -0.1033 1.0057 0.1146 0.276 Uiso 1 1 calc R
C42 C -0.1847(8) 0.8306(5) 0.4201(4) 0.069(2) Uani 1 1 d .
H42A H -0.2117 0.8206 0.4581 0.104 Uiso 1 1 calc R
H42B H -0.2353 0.7896 0.3761 0.104 Uiso 1 1 calc R
H42C H -0.2134 0.8825 0.4226 0.104 Uiso 1 1 calc R
C43 C 0.1541(9) 0.9188(5) 0.5030(4) 0.073(2) Uani 1 1 d .
H43A H 0.1572 0.9136 0.5468 0.110 Uiso 1 1 calc R
H43B H 0.1127 0.9682 0.5052 0.110 Uiso 1 1 calc R
H43C H 0.2536 0.9196 0.4946 0.110 Uiso 1 1 calc R
C44 C 0.0999(9) 0.7215(5) 0.4097(4) 0.071(2) Uani 1 1 d .
H44A H 0.0974 0.7084 0.4495 0.106 Uiso 1 1 calc R
H44B H 0.2003 0.7213 0.4024 0.106 Uiso 1 1 calc R
H44C H 0.0356 0.6822 0.3686 0.106 Uiso 1 1 calc R

loop_
_atom_site_aniso_label
_atom_site_aniso_U_11
_atom_site_aniso_U_22
_atom_site_aniso_U_33
_atom_site_aniso_U_23
_atom_site_aniso_U_13
_atom_site_aniso_U_12
Cr1 0.0231(4) 0.0326(5) 0.0417(5) 0.0153(4) 0.0081(4) 0.0034(3)
Cr2 0.0256(5) 0.0305(5) 0.0397(5) 0.0116(4) 0.0035(4) 0.0011(4)
Al1 0.0506(11) 0.0598(12) 0.0431(10) 0.0272(9) 0.0095(8) 0.0085(9)
Al2 0.0417(11) 0.0745(15) 0.0794(15) 0.0496(12) 0.0143(10) 0.0109(10)
Al3 0.0735(15) 0.0644(14) 0.0476(12) 0.0277(11) 0.0038(10) 0.0026(11)
Al4 0.0451(11) 0.0512(11) 0.0497(11) 0.0232(9) 0.0079(8) -0.0002(9)
Cl1 0.0416(8) 0.0409(8) 0.0377(7) 0.0173(6) 0.0080(6) 0.0031(6)
Cl2 0.0285(7) 0.0648(10) 0.0628(10) 0.0384(8) 0.0146(6) 0.0111(7)
Cl4 0.0366(8) 0.0454(8) 0.0439(8) 0.0185(7) 0.0033(6) 0.0022(6)
Cl5 0.0340(7) 0.0530(9) 0.0488(8) 0.0244(7) 0.0100(6) 0.0069(6)
N1 0.026(2) 0.038(3) 0.047(3) 0.021(2) 0.007(2) 0.001(2)
N2 0.026(2) 0.038(3) 0.063(3) 0.021(3) 0.007(2) 0.004(2)
S1 0.0454(9) 0.0340(8) 0.0606(10) 0.0115(7) 0.0129(7) -0.0020(7)
S2 0.0383(8) 0.0423(8) 0.0374(8) 0.0120(6) 0.0066(6) 0.0019(6)
S3 0.0412(8) 0.0310(7) 0.0505(9) 0.0101(7) 0.0092(7) 0.0017(6)
S4 0.0456(9) 0.0357(8) 0.0425(8) 0.0102(7) 0.0007(7) -0.0046(6)
C1 0.032(3) 0.051(4) 0.055(4) 0.021(3) 0.003(3) -0.006(3)
C2 0.035(4) 0.064(5) 0.068(5) 0.028(4) -0.004(3) -0.002(3)
C3 0.033(4) 0.076(5) 0.091(6) 0.047(5) 0.009(4) 0.007(3)
C4 0.040(4) 0.062(4) 0.075(5) 0.033(4) 0.023(3) 0.014(3)
C5 0.031(3) 0.040(3) 0.056(4) 0.021(3) 0.018(3) 0.006(2)
C6 0.049(4) 0.052(4) 0.049(4) 0.011(3) -0.003(3) -0.003(3)
C7 0.076(5) 0.032(3) 0.073(5) 0.004(3) 0.027(4) 0.011(3)
C8 0.101(7) 0.056(5) 0.087(6) 0.005(4) 0.056(5) 0.002(5)
C9 0.094(7) 0.057(5) 0.078(6) 0.003(4) 0.015(5) -0.007(5)
C10 0.071(6) 0.066(5) 0.117(7) 0.019(5) 0.029(5) 0.024(4)
C11 0.051(4) 0.049(4) 0.055(4) 0.021(3) 0.028(3) 0.014(3)
C12 0.049(4) 0.034(3) 0.054(4) 0.010(3) 0.012(3) -0.001(3)
C13 0.054(4) 0.046(4) 0.076(5) 0.012(4) 0.011(4) -0.016(3)
C14 0.084(6) 0.048(4) 0.064(5) -0.004(4) 0.018(4) -0.010(4)
C15 0.071(5) 0.046(4) 0.065(4) 0.024(3) 0.023(4) 0.016(3)
C16 0.036(3) 0.055(4) 0.070(4) 0.036(3) 0.016(3) 0.000(3)
C17 0.066(5) 0.086(6) 0.061(5) 0.039(4) -0.016(4) -0.006(4)
C18 0.073(5) 0.071(5) 0.051(4) 0.028(4) 0.030(4) 0.016(4)
C19 0.066(5) 0.066(5) 0.088(5) 0.047(4) 0.026(4) 0.022(4)
C20 0.045(4) 0.094(6) 0.160(9) 0.094(7) 0.018(5) 0.009(4)
C21 0.040(4) 0.095(6) 0.141(8) 0.073(6) 0.011(5) 0.009(4)
C22 0.112(8) 0.127(9) 0.077(6) 0.056(6) 0.019(5) 0.039(7)
C23 0.038(3) 0.034(3) 0.065(4) 0.016(3) 0.022(3) 0.010(3)
C24 0.058(5) 0.059(5) 0.101(6) 0.022(4) 0.042(4) 0.011(4)
C25 0.054(5) 0.088(6) 0.140(9) 0.050(6) 0.054(5) 0.011(5)
C26 0.032(4) 0.053(4) 0.120(7) 0.028(5) 0.021(4) -0.002(3)
C27 0.030(3) 0.044(4) 0.078(5) 0.024(3) 0.003(3) 0.003(3)
C28 0.055(4) 0.039(3) 0.056(4) 0.010(3) 0.018(3) 0.005(3)
C29 0.056(4) 0.042(4) 0.055(4) 0.009(3) 0.007(3) -0.012(3)
C30 0.115(8) 0.075(6) 0.096(7) -0.037(5) 0.045(6) -0.043(6)
C31 0.064(5) 0.057(5) 0.096(6) 0.031(4) 0.008(4) -0.020(4)
C32 0.047(4) 0.074(5) 0.093(6) 0.033(5) -0.013(4) -0.020(4)
C33 0.032(3) 0.047(4) 0.075(5) 0.014(3) -0.005(3) -0.007(3)
C34 0.054(4) 0.030(3) 0.050(4) 0.005(3) 0.013(3) 0.002(3)
C35 0.077(5) 0.037(4) 0.061(4) 0.017(3) 0.009(4) -0.009(3)
C36 0.058(4) 0.040(4) 0.083(5) 0.011(4) 0.022(4) 0.009(3)
C37 0.079(5) 0.036(4) 0.055(4) -0.001(3) 0.015(4) -0.009(3)
C38 0.035(3) 0.058(4) 0.065(4) 0.035(3) -0.002(3) 0.006(3)
C39 0.116(8) 0.096(7) 0.066(5) 0.029(5) 0.028(5) -0.028(6)
C40 0.103(7) 0.111(7) 0.040(4) 0.026(4) -0.024(4) -0.041(6)
C41 0.31(2) 0.192(15) 0.134(11) 0.119(11) 0.103(12) 0.182(15)
C42 0.061(5) 0.063(5) 0.084(5) 0.025(4) 0.026(4) -0.004(4)
C43 0.073(5) 0.078(6) 0.054(4) 0.019(4) -0.002(4) -0.011(4)
C44 0.076(5) 0.063(5) 0.089(6) 0.046(4) 0.021(4) 0.011(4)

loop_
_atom_type_symbol
_atom_type_description
_atom_type_scat_dispersion_real
_atom_type_scat_dispersion_imag
_atom_type_scat_source
C C 0.0033 0.0016 'International Tables Vol C Tables 4.2.6.8 and 6.1.1.4'
H H 0.0000 0.0000 'International Tables Vol C Tables 4.2.6.8 and 6.1.1.4'
N N 0.0061 0.0033 'International Tables Vol C Tables 4.2.6.8 and 6.1.1.4'
Al Al 0.0645 0.0514 'International Tables Vol C Tables 4.2.6.8 and 6.1.1.4'
S S 0.1246 0.1234 'International Tables Vol C Tables 4.2.6.8 and 6.1.1.4'
Cl Cl 0.1484 0.1585 'International Tables Vol C Tables 4.2.6.8 and 6.1.1.4'
Cr Cr 0.3209 0.6236 'International Tables Vol C Tables 4.2.6.8 and 6.1.1.4'

loop_
_geom_angle_atom_site_label_1
_geom_angle_atom_site_label_2
_geom_angle_atom_site_label_3
_geom_angle
N1 Cr1 C16 92.0(2)
N1 Cr1 Cl2 175.56(13)
C16 Cr1 Cl2 92.43(18)
N1 Cr1 S1 79.59(14)
C16 Cr1 S1 85.5(2)
Cl2 Cr1 S1 101.27(7)
N1 Cr1 S2 83.04(14)
C16 Cr1 S2 83.4(2)
Cl2 Cr1 S2 96.96(6)
S1 Cr1 S2 158.99(6)
N1 Cr1 Cl1 89.53(13)
C16 Cr1 Cl1 178.10(19)
Cl2 Cr1 Cl1 86.07(5)
S1 Cr1 Cl1 93.69(6)
S2 Cr1 Cl1 97.91(6)
N2 Cr2 C38 91.0(2)
N2 Cr2 Cl5 175.96(14)
C38 Cr2 Cl5 92.98(19)
N2 Cr2 S4 84.23(14)
C38 Cr2 S4 82.2(2)
Cl5 Cr2 S4 96.79(6)
N2 Cr2 S3 79.38(14)
C38 Cr2 S3 85.1(2)
Cl5 Cr2 S3 100.47(6)
S4 Cr2 S3 159.04(7)
N2 Cr2 Cl4 89.96(14)
C38 Cr2 Cl4 178.34(19)
Cl5 Cr2 Cl4 86.02(6)
S4 Cr2 Cl4 99.23(6)
S3 Cr2 Cl4 93.77(6)
C19 Al1 C17 116.0(4)
C19 Al1 C18 114.2(3)
C17 Al1 C18 114.0(4)
C19 Al1 Cl1 102.9(2)
C17 Al1 Cl1 106.1(2)
C18 Al1 Cl1 101.4(2)
C21 Al2 C22 114.6(5)
C21 Al2 C20 114.8(4)
C22 Al2 C20 118.8(5)
C21 Al2 Cl2 97.9(3)
C22 Al2 Cl2 102.4(3)
C20 Al2 Cl2 104.3(3)
C41 Al3 C39 116.3(7)
C41 Al3 C40 117.9(6)
C39 Al3 C40 109.5(4)
C41 Al3 Cl4 102.3(4)
C39 Al3 Cl4 105.8(3)
C40 Al3 Cl4 103.0(3)
C43 Al4 C44 116.8(4)
C43 Al4 C42 116.5(4)
C44 Al4 C42 113.4(3)
C43 Al4 Cl5 102.9(3)
C44 Al4 Cl5 107.1(2)
C42 Al4 Cl5 97.0(2)
Al1 Cl1 Cr1 155.99(8)
Cr1 Cl2 Al2 122.50(8)
Al3 Cl4 Cr2 142.13(9)
Cr2 Cl5 Al4 124.48(8)
C1 N1 C5 119.6(5)
C1 N1 Cr1 119.5(4)
C5 N1 Cr1 121.0(4)
C23 N2 C27 119.3(5)
C23 N2 Cr2 120.6(4)
C27 N2 Cr2 120.1(4)
C6 S1 C7 104.7(3)
C6 S1 Cr1 92.7(2)
C7 S1 Cr1 122.2(2)
C11 S2 C12 103.6(3)
C11 S2 Cr1 94.1(2)
C12 S2 Cr1 120.3(2)
C28 S3 C29 106.1(3)
C28 S3 Cr2 93.0(2)
C29 S3 Cr2 122.6(2)
C33 S4 C34 104.1(3)
C33 S4 Cr2 94.7(2)
C34 S4 Cr2 121.2(2)
N1 C1 C2 119.9(6)
N1 C1 C6 118.2(5)
C2 C1 C6 121.9(6)
C3 C2 C1 119.9(6)
C4 C3 C2 118.6(6)
C3 C4 C5 120.5(7)
N1 C5 C4 121.3(6)
N1 C5 C11 117.2(5)
C4 C5 C11 121.3(6)
C1 C6 S1 108.7(5)
C10 C7 C9 111.9(7)
C10 C7 C8 111.7(8)
C9 C7 C8 110.8(7)
C10 C7 S1 102.5(6)
C9 C7 S1 106.8(6)
C8 C7 S1 112.7(5)
C5 C11 S2 114.8(4)
C15 C12 C13 112.3(6)
C15 C12 C14 111.2(6)
C13 C12 C14 110.8(6)
C15 C12 S2 112.7(4)
C13 C12 S2 103.3(4)
C14 C12 S2 106.1(5)
N2 C23 C24 122.1(6)
N2 C23 C28 116.8(5)
C24 C23 C28 121.1(6)
C23 C24 C25 118.4(8)
C26 C25 C24 119.6(7)
C27 C26 C25 119.8(7)
N2 C27 C26 120.7(7)
N2 C27 C33 118.4(6)
C26 C27 C33 120.8(6)
C23 C28 S3 108.5(4)
C30 C29 C31 111.1(7)
C30 C29 C32 111.9(8)
C31 C29 C32 108.8(7)
C30 C29 S3 108.3(6)
C31 C29 S3 104.3(5)
C32 C29 S3 112.2(5)
C27 C33 S4 115.2(4)
C35 C34 C37 111.3(5)
C35 C34 C36 112.3(6)
C37 C34 C36 110.5(5)
C35 C34 S4 112.5(4)
C37 C34 S4 106.1(5)
C36 C34 S4 103.7(4)

loop_
_geom_bond_atom_site_label_1
_geom_bond_atom_site_label_2
_geom_bond_distance
Cr1 N1 2.061(4)
Cr1 C16 2.070(6)
Cr1 Cl2 2.3378(16)
Cr1 S1 2.4385(18)
Cr1 S2 2.4386(17)
Cr1 Cl1 2.5399(16)
Cr2 N2 2.072(5)
Cr2 C38 2.087(6)
Cr2 Cl5 2.3473(17)
Cr2 S4 2.4174(17)
Cr2 S3 2.4453(17)
Cr2 Cl4 2.5346(16)
Al1 C19 1.948(8)
Al1 C17 1.984(7)
Al1 C18 2.002(7)
Al1 Cl1 2.355(2)
Al2 C21 1.947(8)
Al2 C22 1.976(10)
Al2 C20 1.974(8)
Al2 Cl2 2.402(2)
Al3 C41 1.923(11)
Al3 C39 1.973(10)
Al3 C40 2.018(8)
Al3 Cl4 2.356(2)
Al4 C43 1.950(8)
Al4 C44 1.978(8)
Al4 C42 1.972(8)
Al4 Cl5 2.399(2)
N1 C1 1.354(7)
N1 C5 1.354(7)
N2 C23 1.349(8)
N2 C27 1.352(8)
S1 C6 1.814(7)
S1 C7 1.877(7)
S2 C11 1.800(6)
S2 C12 1.866(6)
S3 C28 1.811(7)
S3 C29 1.862(7)
S4 C33 1.821(7)
S4 C34 1.865(6)
C1 C2 1.406(9)
C1 C6 1.484(9)
C2 C3 1.381(10)
C3 C4 1.364(10)
C4 C5 1.375(9)
C5 C11 1.506(9)
C7 C10 1.523(12)
C7 C9 1.523(11)
C7 C8 1.508(11)
C12 C15 1.501(9)
C12 C13 1.534(9)
C12 C14 1.520(9)
C23 C24 1.371(9)
C23 C28 1.515(9)
C24 C25 1.386(12)
C25 C26 1.370(12)
C26 C27 1.375(10)
C27 C33 1.508(10)
C29 C30 1.507(11)
C29 C31 1.508(10)
C29 C32 1.517(11)
C34 C35 1.529(9)
C34 C37 1.520(9)
C34 C36 1.534(9)

loop_
_geom_torsion_atom_site_label_1
_geom_torsion_atom_site_label_2
_geom_torsion_atom_site_label_3
_geom_torsion_atom_site_label_4
_geom_torsion
C19 Al1 Cl1 Cr1 115.7(3)
C17 Al1 Cl1 Cr1 -6.6(4)
C18 Al1 Cl1 Cr1 -125.9(3)
N1 Cr1 Cl1 Al1 -32.0(2)
C16 Cr1 Cl1 Al1 111(6)
Cl2 Cr1 Cl1 Al1 148.6(2)
S1 Cr1 Cl1 Al1 47.5(2)
S2 Cr1 Cl1 Al1 -114.9(2)
N1 Cr1 Cl2 Al2 158.9(19)
C16 Cr1 Cl2 Al2 -14.4(2)
S1 Cr1 Cl2 Al2 -100.27(11)
S2 Cr1 Cl2 Al2 69.23(11)
Cl1 Cr1 Cl2 Al2 166.74(11)
C21 Al2 Cl2 Cr1 -172.6(3)
C22 Al2 Cl2 Cr1 -55.2(4)
C20 Al2 Cl2 Cr1 69.2(3)
C41 Al3 Cl4 Cr2 -139.5(6)
C39 Al3 Cl4 Cr2 -17.2(4)
C40 Al3 Cl4 Cr2 97.7(3)
N2 Cr2 Cl4 Al3 5.2(2)
C38 Cr2 Cl4 Al3 -121(7)
Cl5 Cr2 Cl4 Al3 -174.38(14)
S4 Cr2 Cl4 Al3 89.37(15)
S3 Cr2 Cl4 Al3 -74.13(15)
N2 Cr2 Cl5 Al4 178(74)
C38 Cr2 Cl5 Al4 4.7(2)
S4 Cr2 Cl5 Al4 -77.81(10)
S3 Cr2 Cl5 Al4 90.25(10)
Cl4 Cr2 Cl5 Al4 -176.64(10)
C43 Al4 Cl5 Cr2 65.4(3)
C44 Al4 Cl5 Cr2 -58.2(3)
C42 Al4 Cl5 Cr2 -175.3(2)
C16 Cr1 N1 C1 -109.4(5)
Cl2 Cr1 N1 C1 77(2)
S1 Cr1 N1 C1 -24.3(4)
S2 Cr1 N1 C1 167.5(4)
Cl1 Cr1 N1 C1 69.5(4)
C16 Cr1 N1 C5 70.3(4)
Cl2 Cr1 N1 C5 -103.0(19)
S1 Cr1 N1 C5 155.3(4)
S2 Cr1 N1 C5 -12.8(4)
Cl1 Cr1 N1 C5 -110.8(4)
C38 Cr2 N2 C23 107.7(5)
Cl5 Cr2 N2 C23 -65(2)
S4 Cr2 N2 C23 -170.2(4)
S3 Cr2 N2 C23 22.9(4)
Cl4 Cr2 N2 C23 -70.9(4)
C38 Cr2 N2 C27 -70.3(5)
Cl5 Cr2 N2 C27 117(2)
S4 Cr2 N2 C27 11.8(4)
S3 Cr2 N2 C27 -155.1(4)
Cl4 Cr2 N2 C27 111.1(4)
N1 Cr1 S1 C6 34.0(3)
C16 Cr1 S1 C6 126.9(3)
Cl2 Cr1 S1 C6 -141.5(2)
S2 Cr1 S1 C6 68.8(3)
Cl1 Cr1 S1 C6 -54.8(2)
N1 Cr1 S1 C7 143.3(3)
C16 Cr1 S1 C7 -123.8(3)
Cl2 Cr1 S1 C7 -32.3(3)
S2 Cr1 S1 C7 178.0(3)
Cl1 Cr1 S1 C7 54.5(3)
N1 Cr1 S2 C11 21.7(2)
C16 Cr1 S2 C11 -71.1(3)
Cl2 Cr1 S2 C11 -162.7(2)
S1 Cr1 S2 C11 -12.6(3)
Cl1 Cr1 S2 C11 110.3(2)
N1 Cr1 S2 C12 -86.7(3)
C16 Cr1 S2 C12 -179.5(3)
Cl2 Cr1 S2 C12 88.8(2)
S1 Cr1 S2 C12 -121.1(3)
Cl1 Cr1 S2 C12 1.9(2)
N2 Cr2 S3 C28 -33.9(3)
C38 Cr2 S3 C28 -125.8(3)
Cl5 Cr2 S3 C28 142.0(2)
S4 Cr2 S3 C28 -73.0(3)
Cl4 Cr2 S3 C28 55.4(2)
N2 Cr2 S3 C29 -145.1(3)
C38 Cr2 S3 C29 122.9(3)
Cl5 Cr2 S3 C29 30.8(3)
S4 Cr2 S3 C29 175.7(3)
Cl4 Cr2 S3 C29 -55.9(3)
N2 Cr2 S4 C33 -19.1(3)
C38 Cr2 S4 C33 72.7(3)
Cl5 Cr2 S4 C33 164.8(2)
S3 Cr2 S4 C33 19.5(3)
Cl4 Cr2 S4 C33 -108.1(2)
N2 Cr2 S4 C34 90.5(3)
C38 Cr2 S4 C34 -177.7(3)
Cl5 Cr2 S4 C34 -85.6(3)
S3 Cr2 S4 C34 129.1(3)
Cl4 Cr2 S4 C34 1.5(3)
C5 N1 C1 C2 0.4(8)
Cr1 N1 C1 C2 -179.9(5)
C5 N1 C1 C6 179.8(5)
Cr1 N1 C1 C6 -0.5(7)
N1 C1 C2 C3 1.3(10)
C6 C1 C2 C3 -178.0(6)
C1 C2 C3 C4 -2.3(10)
C2 C3 C4 C5 1.6(10)
C1 N1 C5 C4 -1.1(8)
Cr1 N1 C5 C4 179.2(5)
C1 N1 C5 C11 174.2(5)
Cr1 N1 C5 C11 -5.5(7)
C3 C4 C5 N1 0.1(10)
C3 C4 C5 C11 -175.0(6)
N1 C1 C6 S1 36.1(7)
C2 C1 C6 S1 -144.6(6)
C7 S1 C6 C1 -169.1(5)
Cr1 S1 C6 C1 -44.8(4)
C6 S1 C7 C10 -173.3(5)
Cr1 S1 C7 C10 83.9(5)
C6 S1 C7 C9 -55.4(6)
Cr1 S1 C7 C9 -158.3(5)
C6 S1 C7 C8 66.5(7)
Cr1 S1 C7 C8 -36.4(8)
N1 C5 C11 S2 29.1(7)
C4 C5 C11 S2 -155.6(5)
C12 S2 C11 C5 90.6(5)
Cr1 S2 C11 C5 -32.0(5)
C11 S2 C12 C15 -48.2(5)
Cr1 S2 C12 C15 55.0(5)
C11 S2 C12 C13 -169.6(4)
Cr1 S2 C12 C13 -66.4(5)
C11 S2 C12 C14 73.7(5)
Cr1 S2 C12 C14 176.9(4)
C27 N2 C23 C24 -0.3(9)
Cr2 N2 C23 C24 -178.3(5)
C27 N2 C23 C28 -179.3(5)
Cr2 N2 C23 C28 2.7(7)
N2 C23 C24 C25 -1.8(11)
C28 C23 C24 C25 177.2(7)
C23 C24 C25 C26 1.1(13)
C24 C25 C26 C27 1.6(13)
C23 N2 C27 C26 3.0(9)
Cr2 N2 C27 C26 -178.9(5)
C23 N2 C27 C33 -174.0(6)
Cr2 N2 C27 C33 4.1(8)
C25 C26 C27 N2 -3.7(11)
C25 C26 C27 C33 173.2(8)
N2 C23 C28 S3 -37.9(7)
C24 C23 C28 S3 143.1(6)
C29 S3 C28 C23 170.7(4)
Cr2 S3 C28 C23 45.5(4)
C28 S3 C29 C30 55.5(7)
Cr2 S3 C29 C30 159.9(6)
C28 S3 C29 C31 173.9(5)
Cr2 S3 C29 C31 -81.7(5)
C28 S3 C29 C32 -68.5(6)
Cr2 S3 C29 C32 35.9(6)
N2 C27 C33 S4 -24.6(8)
C26 C27 C33 S4 158.4(6)
C34 S4 C33 C27 -96.3(5)
Cr2 S4 C33 C27 27.6(5)
C33 S4 C34 C35 46.8(5)
Cr2 S4 C34 C35 -57.8(5)
C33 S4 C34 C37 -75.1(5)
Cr2 S4 C34 C37 -179.7(4)
C33 S4 C34 C36 168.4(4)
Cr2 S4 C34 C36 63.8(5)
